data_2100506
loop_
_publ_author_name
'Dinnebier, Robert'
'Sofina, Natalia'
'Hildebrandt, Lars'
'Jansen, Martin'

_publ_section_title
;
 Crystal structures of the trifluoromethyl sulfonates M(SO~3~CF~3~)~2~
 (M = Mg, Ca, Ba, Zn, Cu) from synchrotron X-ray powder diffraction data
;
_journal_coden_ASTM ASBSDK
_journal_coeditor_code SN5032
_journal_issue 3
_journal_name_full
;
 Acta Crystallographica, Section B: Structural Science
;
_journal_page_first 467
_journal_page_last 473
_journal_paper_doi 10.1107/s0108768106009517
_journal_volume 62
_journal_year 2006
_chemical_formula_sum 'C2 Ca F6 O6 S2'
_chemical_formula_weight 338.20
_space_group_IT_number 148
_symmetry_cell_setting trigonal
_symmetry_space_group_name_Hall '-R 3'
_symmetry_space_group_name_H-M 'R -3 :H'
_audit_creation_method 'from EXP file using GSAS2CIF'
_cell_angle_alpha 90.0
_cell_angle_beta 90.0
_cell_angle_gamma 120.0
_cell_formula_units_Z 3
_cell_length_a 5.60549(3)
_cell_length_b 5.605486
_cell_length_c 31.1417(2)
_cell_volume 847.420(10)
_computing_structure_refinement GSAS
_diffrn_radiation_type synchrotron
_diffrn_radiation_wavelength 0.69953
_exptl_absorpt_correction_T_max 1.00000
_exptl_absorpt_correction_T_min 1.00000
_exptl_absorpt_process_details
;   GSAS Absorption/surface roughness correction: function number 0
 No correction is applied.
;
_refine_ls_goodness_of_fit_all 2.29
_refine_ls_matrix_type full
_refine_ls_number_parameters 23
_refine_ls_number_restraints 0
_refine_ls_shift/su_max 1.97
_refine_ls_shift/su_mean 0.11
_reflns_number_total 119
_cod_data_source_file sn5032.cif
_cod_original_sg_symbol_H-M 'R -3'
_cod_original_formula_sum 'C2 Ca F6.00 O6.00 S2'
_cod_database_code 2100506

loop_
_symmetry_equiv_pos_site_id
_symmetry_equiv_pos_as_xyz
1 +x,+y,+z
2 -y,x-y,+z
3 y-x,-x,+z
-1 -x,-y,-z
-2 +y,y-x,-z
-3 x-y,+x,-z
101 +x+1/3,+y+2/3,+z+2/3
102 -y+1/3,x-y+2/3,+z+2/3
103 y-x+1/3,-x+2/3,+z+2/3
-101 -x+2/3,-y+1/3,-z+1/3
-102 +y+2/3,y-x+1/3,-z+1/3
-103 x-y+2/3,+x+1/3,-z+1/3
201 +x+2/3,+y+1/3,+z+1/3
202 -y+2/3,x-y+1/3,+z+1/3
203 y-x+2/3,-x+1/3,+z+1/3
-201 -x+1/3,-y+2/3,-z+2/3
-202 +y+1/3,y-x+2/3,-z+2/3
-203 x-y+1/3,+x+2/3,-z+2/3

loop_
_atom_site_aniso_label
_atom_site_aniso_U_11
_atom_site_aniso_U_22
_atom_site_aniso_U_33
_atom_site_aniso_U_12
_atom_site_aniso_U_13
_atom_site_aniso_U_23
CA1 0.0284(16) 0.0284(16) 0.114(3) 0.0142(8) 0.0 0.0
S2 0.0196(15) 0.0196(15) 0.050(3) 0.0098(7) 0.0 0.0
O3 0.021(3) 0.0203(16) 0.052(3) 0.00904(5) 0.00028(3) 0.000(2)
O4 0.0197(14) 0.022(2) 0.052(3) 0.0100(15) -0.0003(19) -0.0001(11)
O5 0.0208(14) 0.020(2) 0.051(3) 0.0107(16) 0.0000(19) -0.0002(11)
C6 0.069(6) 0.069(6) 0.039(4) 0.035(3) 0.0 0.0
F7 0.072(6) 0.070(3) 0.042(3) 0.0337(14) 0.0003(5) 0.000(3)
F8 0.071(3) 0.072(5) 0.041(3) 0.037(2) 0.000(2) -0.0001(8)
F9 0.070(3) 0.074(3) 0.042(3) 0.034(4) -0.0005(19) -0.0003(17)

loop_
_atom_site_type_symbol
_atom_site_label
_atom_site_fract_x
_atom_site_fract_y
_atom_site_fract_z
_atom_site_U_iso_or_equiv
_atom_site_thermal_displace_type
_atom_site_occupancy
Ca CA1 0.0 0.0 0.0 0.05683 Uani 1.0
S S2 0.0 0.0 0.27762(4) 0.02965 Uani 1.0
O O3 -0.1439(15) -0.28060(3) 0.29309(4) 0.03151 Uani 0.33333
O O4 0.28060(3) 0.1367(15) 0.29309(4) 0.03148 Uani 0.33333
O O5 -0.1367(15) 0.1439(15) 0.29309(4) 0.0304 Uani 0.33333
C C6 0.0 0.0 0.21918(4) 0.05939 Uani 1.0
F F7 0.0775(13) 0.2472(3) 0.20524(4) 0.06189 Uani 0.33333
F F8 0.1697(10) -0.0775(13) 0.20524(4) 0.06069 Uani 0.33333
F F9 -0.2472(3) -0.1697(10) 0.20524(4) 0.06273 Uani 0.33333

loop_
_atom_type_symbol
_atom_type_scat_dispersion_real
_atom_type_scat_dispersion_imag
_atom_type_scat_source
Ca 0.000 0.000 International_Tables_Vol_C
S 0.000 0.000 International_Tables_Vol_C
O 0.000 0.000 International_Tables_Vol_C
C 0.000 0.000 International_Tables_Vol_C
F 0.000 0.000 International_Tables_Vol_C

loop_
_geom_angle_atom_site_label_1
_geom_angle_atom_site_label_2
_geom_angle_atom_site_label_3
_geom_angle_site_symmetry_1
_geom_angle_site_symmetry_3
_geom_angle
O3 CA1 O3 45501 54502 92.10(15)
O3 CA1 O3 45501 66503 92.1(2)
O3 CA1 O3 45501 65504 180.0(2)
O3 CA1 O3 45501 56505 87.90(15)
O3 CA1 O3 45501 44506 87.9(2)
O3 CA1 O4 45501 44501 92.09(15)
O3 CA1 O4 45501 65502 92.1(2)
O3 CA1 O4 45501 56503 0.0(2)
O3 CA1 O4 45501 66504 87.91(14)
O3 CA1 O4 45501 45505 87.9(2)
O3 CA1 O4 45501 54506 180.0(2)
O3 CA1 O5 45501 . 92.1(2)
O3 CA1 O5 45501 55502 0.0(2)
O3 CA1 O5 45501 55503 92.1(2)
O3 CA1 O5 45501 55504 87.9(2)
O3 CA1 O5 45501 55505 180.0(2)
O3 CA1 O5 45501 55506 87.9(2)
O3 CA1 O3 54502 66503 92.10(15)
O3 CA1 O3 54502 65504 87.90(15)
O3 CA1 O3 54502 56505 0E2(4)
O3 CA1 O3 54502 44506 87.90(15)
O3 CA1 O4 54502 44501 0.0(2)
O3 CA1 O4 54502 65502 92.1(2)
O3 CA1 O4 54502 56503 92.1(2)
O3 CA1 O4 54502 66504 180.0(2)
O3 CA1 O4 54502 45505 87.9(2)
O3 CA1 O4 54502 54506 87.9(2)
O3 CA1 O5 54502 . 92.1(2)
O3 CA1 O5 54502 55502 92.1(2)
O3 CA1 O5 54502 55503 0.0(3)
O3 CA1 O5 54502 55504 87.9(2)
O3 CA1 O5 54502 55505 87.9(2)
O3 CA1 O5 54502 55506 180.0(3)
O3 CA1 O3 66503 65504 87.9(2)
O3 CA1 O3 66503 56505 87.90(15)
O3 CA1 O3 66503 44506 180.0(2)
O3 CA1 O4 66503 44501 92.10(2)
O3 CA1 O4 66503 65502 0.0(2)
O3 CA1 O4 66503 56503 92.09(15)
O3 CA1 O4 66503 66504 87.90(2)
O3 CA1 O4 66503 45505 180.0(2)
O3 CA1 O4 66503 54506 87.91(15)
O3 CA1 O5 66503 . 0.0(3)
O3 CA1 O5 66503 55502 92.1(2)
O3 CA1 O5 66503 55503 92.10(15)
O3 CA1 O5 66503 55504 180.0(3)
O3 CA1 O5 66503 55505 87.9(2)
O3 CA1 O5 66503 55506 87.90(15)
O3 CA1 O3 65504 56505 92.10(15)
O3 CA1 O3 65504 44506 92.1(2)
O3 CA1 O4 65504 44501 87.91(15)
O3 CA1 O4 65504 65502 87.9(2)
O3 CA1 O4 65504 56503 180.0(2)
O3 CA1 O4 65504 66504 92.09(14)
O3 CA1 O4 65504 45505 92.1(2)
O3 CA1 O4 65504 54506 0.0(2)
O3 CA1 O5 65504 . 87.9(2)
O3 CA1 O5 65504 55502 180.0(2)
O3 CA1 O5 65504 55503 87.9(2)
O3 CA1 O5 65504 55504 92.1(2)
O3 CA1 O5 65504 55505 0.0(2)
O3 CA1 O5 65504 55506 92.1(2)
O3 CA1 O3 56505 44506 92.10(15)
O3 CA1 O4 56505 44501 180.0(2)
O3 CA1 O4 56505 65502 87.9(2)
O3 CA1 O4 56505 56503 87.9(2)
O3 CA1 O4 56505 66504 0.0(2)
O3 CA1 O4 56505 45505 92.1(2)
O3 CA1 O4 56505 54506 92.1(2)
O3 CA1 O5 56505 . 87.9(2)
O3 CA1 O5 56505 55502 87.9(2)
O3 CA1 O5 56505 55503 180.0(3)
O3 CA1 O5 56505 55504 92.1(2)
O3 CA1 O5 56505 55505 92.1(2)
O3 CA1 O5 56505 55506 0.0(3)
O3 CA1 O4 44506 44501 87.90(2)
O3 CA1 O4 44506 65502 180.0(2)
O3 CA1 O4 44506 56503 87.91(15)
O3 CA1 O4 44506 66504 92.10(2)
O3 CA1 O4 44506 45505 0.0(2)
O3 CA1 O4 44506 54506 92.09(15)
O3 CA1 O5 44506 . 180.0(3)
O3 CA1 O5 44506 55502 87.9(2)
O3 CA1 O5 44506 55503 87.90(15)
O3 CA1 O5 44506 55504 0.0(3)
O3 CA1 O5 44506 55505 92.1(2)
O3 CA1 O5 44506 55506 92.10(15)
O4 CA1 O4 44501 65502 92.10(15)
O4 CA1 O4 44501 56503 92.1(2)
O4 CA1 O4 44501 66504 180.0(2)
O4 CA1 O4 44501 45505 87.90(15)
O4 CA1 O4 44501 54506 87.9(2)
O4 CA1 O5 44501 . 92.10(15)
O4 CA1 O5 44501 55502 92.1(2)
O4 CA1 O5 44501 55503 0.0(3)
O4 CA1 O5 44501 55504 87.90(15)
O4 CA1 O5 44501 55505 87.9(2)
O4 CA1 O5 44501 55506 180.0(3)
O4 CA1 O4 65502 56503 92.10(15)
O4 CA1 O4 65502 66504 87.90(15)
O4 CA1 O4 65502 45505 180.0(3)
O4 CA1 O4 65502 54506 87.90(15)
O4 CA1 O5 65502 . 0.0(3)
O4 CA1 O5 65502 55502 92.1(2)
O4 CA1 O5 65502 55503 92.1(2)
O4 CA1 O5 65502 55504 180.0(3)
O4 CA1 O5 65502 55505 87.9(2)
O4 CA1 O5 65502 55506 87.9(2)
O4 CA1 O4 56503 66504 87.9(2)
O4 CA1 O4 56503 45505 87.90(15)
O4 CA1 O4 56503 54506 0E2(4)
O4 CA1 O5 56503 . 92.1(2)
O4 CA1 O5 56503 55502 0.0(2)
O4 CA1 O5 56503 55503 92.1(2)
O4 CA1 O5 56503 55504 87.9(2)
O4 CA1 O5 56503 55505 180.0(2)
O4 CA1 O5 56503 55506 87.9(2)
O4 CA1 O4 66504 45505 92.10(15)
O4 CA1 O4 66504 54506 92.1(2)
O4 CA1 O5 66504 . 87.90(15)
O4 CA1 O5 66504 55502 87.9(2)
O4 CA1 O5 66504 55503 180.0(3)
O4 CA1 O5 66504 55504 92.10(15)
O4 CA1 O5 66504 55505 92.1(2)
O4 CA1 O5 66504 55506 0.0(3)
O4 CA1 O4 45505 54506 92.10(15)
O4 CA1 O5 45505 . 180.0(3)
O4 CA1 O5 45505 55502 87.9(2)
O4 CA1 O5 45505 55503 87.9(2)
O4 CA1 O5 45505 55504 0.0(3)
O4 CA1 O5 45505 55505 92.1(2)
O4 CA1 O5 45505 55506 92.1(2)
O4 CA1 O5 54506 . 87.9(2)
O4 CA1 O5 54506 55502 180.0(2)
O4 CA1 O5 54506 55503 87.9(2)
O4 CA1 O5 54506 55504 92.1(2)
O4 CA1 O5 54506 55505 0.0(2)
O4 CA1 O5 54506 55506 92.1(2)
O5 CA1 O5 . 55502 92.1(2)
O5 CA1 O5 . 55503 92.1(2)
O5 CA1 O5 . 55504 180.0(3)
O5 CA1 O5 . 55505 87.9(2)
O5 CA1 O5 . 55506 87.9(2)
O5 CA1 O5 55502 55503 92.1(2)
O5 CA1 O5 55502 55504 87.9(2)
O5 CA1 O5 55502 55505 180.0(2)
O5 CA1 O5 55502 55506 87.9(2)
O5 CA1 O5 55503 55504 87.9(2)
O5 CA1 O5 55503 55505 87.9(2)
O5 CA1 O5 55503 55506 180.0(3)
O5 CA1 O5 55504 55505 92.1(2)
O5 CA1 O5 55504 55506 92.1(2)
O5 CA1 O5 55505 55506 92.1(2)
O3 S2 O3 . 65502 109.5(3)
O3 S2 O3 . 66503 109.5(2)
O3 S2 O4 . . 109.5(2)
O3 S2 O4 . 65502 109.5(3)
O3 S2 O4 . 66503 0.0(2)
O3 S2 O5 . . 109.5(4)
O3 S2 O5 . 65502 0.0(3)
O3 S2 O5 . 66503 109.5(3)
O3 S2 C6 . . 109.48(11)
O3 S2 O3 65502 66503 109.5(3)
O3 S2 O4 65502 . 0.0(3)
O3 S2 O4 65502 65502 109.5(4)
O3 S2 O4 65502 66503 109.5(3)
O3 S2 O5 65502 . 109.5(4)
O3 S2 O5 65502 65502 109.5(3)
O3 S2 O5 65502 66503 0.0(5)
O3 S2 C6 65502 . 109.48(6)
O3 S2 O4 66503 . 109.47(14)
O3 S2 O4 66503 65502 0.0(3)
O3 S2 O4 66503 66503 109.5(2)
O3 S2 O5 66503 . 0.0(4)
O3 S2 O5 66503 65502 109.5(2)
O3 S2 O5 66503 66503 109.5(3)
O3 S2 C6 66503 . 109.48(11)
O4 S2 O4 . 65502 109.5(3)
O4 S2 O4 . 66503 109.5(2)
O4 S2 O5 . . 109.5(3)
O4 S2 O5 . 65502 109.5(2)
O4 S2 O5 . 66503 0.0(4)
O4 S2 C6 . . 109.48(11)
O4 S2 O4 65502 66503 109.5(3)
O4 S2 O5 65502 . 0.0(5)
O4 S2 O5 65502 65502 109.5(3)
O4 S2 O5 65502 66503 109.5(4)
O4 S2 C6 65502 . 109.48(6)
O4 S2 O5 66503 . 109.5(3)
O4 S2 O5 66503 65502 0.0(3)
O4 S2 O5 66503 66503 109.5(4)
O4 S2 C6 66503 . 109.48(11)
O5 S2 O5 . 65502 109.5(4)
O5 S2 O5 . 66503 109.5(4)
O5 S2 C6 . . 109.48(11)
O5 S2 O5 65502 66503 109.5(4)
O5 S2 C6 65502 . 109.48(15)
O5 S2 C6 66503 . 109.48(11)
CA1 O3 S2 65501 . 165.65(19)
CA1 O4 S2 66501 . 165.65(19)
CA1 O5 S2 . . 165.6(2)
S2 C6 F7 . . 109.47(12)
S2 C6 F7 . 65502 109.47(7)
S2 C6 F7 . 66503 109.47(10)
S2 C6 F8 . . 109.48(9)
S2 C6 F8 . 65502 109.48(13)
S2 C6 F8 . 66503 109.48(12)
S2 C6 F9 . . 109.47(10)
S2 C6 F9 . 65502 109.47(7)
S2 C6 F9 . 66503 109.47(9)
F7 C6 F7 . 65502 109.5(2)
F7 C6 F7 . 66503 109.5(2)
F7 C6 F8 . . 109.5(3)
F7 C6 F8 . 65502 0.0(3)
F7 C6 F8 . 66503 109.5(2)
F7 C6 F9 . . 109.46(14)
F7 C6 F9 . 65502 109.5(2)
F7 C6 F9 . 66503 0.0(2)
F7 C6 F7 65502 66503 109.5(3)
F7 C6 F8 65502 . 109.5(4)
F7 C6 F8 65502 65502 109.5(3)
F7 C6 F8 65502 66503 0.0(4)
F7 C6 F9 65502 . 0.0(3)
F7 C6 F9 65502 65502 109.5(3)
F7 C6 F9 65502 66503 109.5(3)
F7 C6 F8 66503 . 0.0(4)
F7 C6 F8 66503 65502 109.5(3)
F7 C6 F8 66503 66503 109.5(2)
F7 C6 F9 66503 . 109.48(18)
F7 C6 F9 66503 65502 0.0(3)
F7 C6 F9 66503 66503 109.5(2)
F8 C6 F8 . 65502 109.5(3)
F8 C6 F8 . 66503 109.5(3)
F8 C6 F9 . . 109.5(3)
F8 C6 F9 . 65502 0.0(4)
F8 C6 F9 . 66503 109.5(3)
F8 C6 F8 65502 66503 109.5(3)
F8 C6 F9 65502 . 109.5(2)
F8 C6 F9 65502 65502 109.5(2)
F8 C6 F9 65502 66503 0.0(3)
F8 C6 F9 66503 . 0.0(3)
F8 C6 F9 66503 65502 109.5(3)
F8 C6 F9 66503 66503 109.5(3)
F9 C6 F9 . 65502 109.5(2)
F9 C6 F9 . 66503 109.5(2)
F9 C6 F9 65502 66503 109.5(2)

loop_
_geom_bond_atom_site_label_1
_geom_bond_atom_site_label_2
_geom_bond_site_symmetry_2
_geom_bond_distance
S2 O3 . 1.445(6)
S2 O3 65502 1.4450(6)
S2 O3 66503 1.445(6)
S2 O4 . 1.445(6)
S2 O4 65502 1.4450(6)
S2 O4 66503 1.445(6)
S2 O5 . 1.445(6)
S2 O5 65502 1.445(9)
S2 O5 66503 1.445(6)
S2 C6 . 1.8199(17)
C6 F7 . 1.302(6)
C6 F7 65502 1.302(2)
C6 F7 66503 1.302(5)
C6 F8 . 1.302(4)
C6 F8 65502 1.302(7)
C6 F8 66503 1.302(6)
C6 F9 . 1.302(5)
C6 F9 65502 1.3022(16)
C6 F9 66503 1.302(4)

loop_
_geom_contact_atom_site_label_1
_geom_contact_atom_site_label_2
_geom_contact_distance
_geom_contact_site_symmetry_2
CA1 O3 2.255(6) 45501
CA1 O3 2.2547(7) 54502
CA1 O3 2.255(6) 66503
CA1 O3 2.255(6) 65504
CA1 O3 2.2547(7) 56505
CA1 O3 2.255(6) 44506
CA1 O4 2.255(6) 44501
CA1 O4 2.2547(7) 65502
CA1 O4 2.255(6) 56503
CA1 O4 2.255(6) 66504
CA1 O4 2.2547(7) 45505
CA1 O4 2.255(6) 54506
CA1 O5 2.255(6) .
CA1 O5 2.255(8) 55502
CA1 O5 2.255(6) 55503
CA1 O5 2.255(6) 55504
CA1 O5 2.255(8) 55505
CA1 O5 2.255(6) 55506
O3 CA1 2.255(6) 65501
O3 O3 3.246(6) 64502
O3 O3 3.246(11) 76503
O3 O3 3.130(6) 66505
O3 O3 3.1298(14) 54506
O3 O4 3.246(9) 54501
O3 O4 3.246(9) 75502
O3 O4 3.130(4) 76504
O3 O4 3.130(4) 55505
O3 O5 3.246(10) 65503
O3 O5 3.130(4) 65504
O3 O5 3.130(6) 65506
O4 CA1 2.255(6) 66501
O4 O3 3.246(9) 56501
O4 O3 3.246(5) 77503
O4 O3 3.130(4) 76504
O4 O3 3.130(6) 55506
O4 O4 3.246(6) 76502
O4 O4 3.246(11) 67503
O4 O4 3.130(6) 56505
O4 O4 3.1298(14) 65506
O4 O5 3.246(12) 66502
O4 O5 3.130(7) 66504
O4 O5 3.130(4) 66505
O5 CA1 2.255(6) .
O5 O3 3.246(12) 45501
O5 O3 3.246(7) 54502
O5 O3 3.130(4) 65504
O5 O3 3.130(7) 56505
O5 O4 3.246(7) 44501
O5 O4 3.246(10) 56503
O5 O4 3.130(7) 66504
O5 O4 3.130(6) 54506
O5 O5 3.246(13) 55502
O5 O5 3.246(8) 55503
O5 O5 3.130(6) 55505
O5 O5 3.130(8) 55506
F7 F7 3.555(4) 66502
F7 F7 3.555(10) 56503
F7 F7 3.407(2) 55510
F7 F7 3.160(6) 45511
F7 F7 3.1598(19) 55512
F7 F8 3.555(10) 45501
F7 F8 3.555(8) 67503
F7 F8 3.160(4) 66510
F7 F8 3.407(4) 45511
F7 F8 3.160(5) 44512
F7 F9 3.555(6) 56501
F7 F9 3.555(8) 55502
F7 F9 3.160(4) 55510
F7 F9 3.160(3) 56511
F7 F9 3.407(3) 44512
F8 F7 3.555(6) 76502
F8 F7 3.160(4) 66510
F8 F7 3.160(6) 55511
F8 F7 3.407(7) 55512
F8 F8 3.555(10) 75502
F8 F8 3.555(6) 77503
F8 F8 3.407(8) 66510
F8 F8 3.160(5) 56511
F8 F8 3.160(7) 54512
F8 F9 3.555(8) 76503
F8 F9 3.160(6) 65510
F8 F9 3.407(7) 56511
F8 F9 3.160(4) 55512
F9 F7 3.555(6) 54501
F9 F7 3.555(5) 55503
F9 F7 3.160(4) 55510
F9 F7 3.407(5) 55511
F9 F7 3.160(5) 54512
F9 F8 3.555(5) 44501
F9 F8 3.555(9) 64502
F9 F8 3.160(6) 65510
F9 F8 3.160(3) 45511
F9 F8 3.407(4) 54512
F9 F9 3.555(3) 54502
F9 F9 3.555(7) 65503
F9 F9 3.407(2) 65510
F9 F9 3.160(5) 55511
F9 F9 3.1598(19) 44512

loop_
_geom_torsion_atom_site_label_1
_geom_torsion_atom_site_label_2
_geom_torsion_atom_site_label_3
_geom_torsion_atom_site_label_4
_geom_torsion_site_symmetry_1
_geom_torsion_site_symmetry_3
_geom_torsion_site_symmetry_4
_geom_torsion
O3 CA1 O3 S2 54502 45501 45501 -139.5
O3 CA1 O3 S2 45501 66503 . -139.5
O3 CA1 O3 S2 66503 45501 45501 128.3
O3 CA1 O3 S2 56505 45501 45501 40.5
O3 CA1 O3 S2 44506 45501 45501 -51.7
O3 CA1 O4 S2 45501 44501 44501 128.3
O4 CA1 O3 S2 44501 45501 45501 -139.5
O3 CA1 O4 S2 45501 65502 . -139.5
O4 CA1 O3 S2 65502 45501 45501 128.3
O3 CA1 O4 S2 45501 66504 66504 51.7
O4 CA1 O3 S2 66504 45501 45501 40.5
O4 CA1 O3 S2 45505 45501 45501 -51.7
O3 CA1 O5 S2 45501 . . -139.5
O5 CA1 O3 S2 . 45501 45501 128.3
O5 CA1 O3 S2 55503 45501 45501 -139.5
O3 CA1 O5 S2 45501 55504 55504 -40.5
O5 CA1 O3 S2 55504 45501 45501 -51.7
O5 CA1 O3 S2 55506 45501 45501 40.5
O3 CA1 O3 S2 54502 66503 . 128.3
O3 CA1 O3 S2 54502 65504 65504 -40.5
O3 CA1 O4 S2 54502 65502 . 128.3
O3 CA1 O5 S2 54502 . . 128.3
O3 CA1 O5 S2 54502 55504 55504 51.7
O3 CA1 O3 S2 66503 65504 65504 51.7
O3 CA1 O3 S2 65504 66503 . 40.5
O3 CA1 O3 S2 56505 66503 . -51.7
O3 CA1 O4 S2 66503 44501 44501 -139.5
O4 CA1 O3 S2 44501 66503 . 128.3
O4 CA1 O3 S2 56503 66503 . -139.5
O3 CA1 O4 S2 66503 66504 66504 -40.5
O4 CA1 O3 S2 66504 66503 . -51.7
O4 CA1 O3 S2 54506 66503 . 40.5
O5 CA1 O3 S2 55502 66503 . -139.5
O5 CA1 O3 S2 55503 66503 . 128.3
O5 CA1 O3 S2 55505 66503 . 40.5
O5 CA1 O3 S2 55506 66503 . -51.7
O3 CA1 O3 S2 56505 65504 65504 139.5
O3 CA1 O3 S2 44506 65504 65504 -128.3
O3 CA1 O4 S2 65504 44501 44501 -51.7
O4 CA1 O3 S2 44501 65504 65504 -40.5
O3 CA1 O4 S2 65504 65502 . 40.5
O4 CA1 O3 S2 65502 65504 65504 51.7
O3 CA1 O4 S2 65504 66504 66504 -128.3
O4 CA1 O3 S2 66504 65504 65504 139.5
O4 CA1 O3 S2 45505 65504 65504 -128.3
O3 CA1 O5 S2 65504 . . 40.5
O5 CA1 O3 S2 . 65504 65504 51.7
O5 CA1 O3 S2 55503 65504 65504 -40.5
O3 CA1 O5 S2 65504 55504 55504 139.5
O5 CA1 O3 S2 55504 65504 65504 -128.3
O5 CA1 O3 S2 55506 65504 65504 139.5
O3 CA1 O4 S2 56505 65502 . -51.7
O3 CA1 O5 S2 56505 . . -51.7
O3 CA1 O5 S2 56505 55504 55504 -128.3
O3 CA1 O4 S2 44506 44501 44501 40.5
O3 CA1 O4 S2 44506 66504 66504 139.5
O4 CA1 O4 S2 44501 65502 . 128.3
O4 CA1 O4 S2 65502 44501 44501 -139.5
O4 CA1 O4 S2 56503 44501 44501 128.3
O4 CA1 O4 S2 45505 44501 44501 40.5
O4 CA1 O4 S2 54506 44501 44501 -51.7
O4 CA1 O5 S2 44501 . . 128.3
O5 CA1 O4 S2 . 44501 44501 -139.5
O5 CA1 O4 S2 55502 44501 44501 128.3
O4 CA1 O5 S2 44501 55504 55504 51.7
O5 CA1 O4 S2 55504 44501 44501 40.5
O5 CA1 O4 S2 55505 44501 44501 -51.7
O4 CA1 O4 S2 56503 65502 . -139.5
O4 CA1 O4 S2 65502 66504 66504 -40.5
O4 CA1 O4 S2 66504 65502 . -51.7
O4 CA1 O4 S2 54506 65502 . 40.5
O5 CA1 O4 S2 55502 65502 . -139.5
O5 CA1 O4 S2 55503 65502 . 128.3
O5 CA1 O4 S2 55505 65502 . 40.5
O5 CA1 O4 S2 55506 65502 . -51.7
O4 CA1 O4 S2 56503 66504 66504 51.7
O4 CA1 O5 S2 56503 . . -139.5
O4 CA1 O5 S2 56503 55504 55504 -40.5
O4 CA1 O4 S2 45505 66504 66504 139.5
O4 CA1 O4 S2 54506 66504 66504 -128.3
O4 CA1 O5 S2 66504 . . -51.7
O5 CA1 O4 S2 . 66504 66504 -40.5
O5 CA1 O4 S2 55502 66504 66504 51.7
O4 CA1 O5 S2 66504 55504 55504 -128.3
O5 CA1 O4 S2 55504 66504 66504 139.5
O5 CA1 O4 S2 55505 66504 66504 -128.3
O4 CA1 O5 S2 54506 . . 40.5
O4 CA1 O5 S2 54506 55504 55504 139.5
O5 CA1 O5 S2 55502 . . -139.5
O5 CA1 O5 S2 55503 . . 128.3
O5 CA1 O5 S2 55505 . . 40.5
O5 CA1 O5 S2 55506 . . -51.7
O5 CA1 O5 S2 55502 55504 55504 -40.5
O5 CA1 O5 S2 55503 55504 55504 51.7
O5 CA1 O5 S2 55505 55504 55504 139.5
O5 CA1 O5 S2 55506 55504 55504 -128.3
O3 S2 O3 CA1 65502 . 65501 -55.1
O3 S2 O3 CA1 . 66503 . -55.1
O3 S2 O3 CA1 66503 . 65501 64.9
O3 S2 O4 CA1 . . 66501 64.9
O4 S2 O3 CA1 . . 65501 -55.1
O3 S2 O4 CA1 . 65502 . -55.1
O4 S2 O3 CA1 65502 . 65501 64.9
O3 S2 O5 CA1 . . . -55.1
O5 S2 O3 CA1 . . 65501 64.9
O5 S2 O3 CA1 66503 . 65501 -55.1
O3 S2 C6 F7 . . . -167.0
O3 S2 C6 F8 . . . 73.0
O3 S2 C6 F9 . . . -47.0
O3 S2 C6 F7 . . 65502 -47.0
O3 S2 C6 F7 . . 66503 73.0
O3 S2 C6 F8 . . 65502 -167.0
O3 S2 C6 F8 . . 66503 -47.0
O3 S2 C6 F9 . . 65502 73.0
O3 S2 C6 F9 . . 66503 -167.0
C6 S2 O3 CA1 . . 65501 -175.1
O3 S2 O3 CA1 65502 66503 . 64.9
O3 S2 O4 CA1 65502 65502 . 64.9
O3 S2 O5 CA1 65502 . . 64.9
O3 S2 C6 F7 65502 . . 73.0
O3 S2 C6 F8 65502 . . -47.0
O3 S2 C6 F9 65502 . . -167.0
O3 S2 C6 F7 65502 . 65502 -167.0
O3 S2 C6 F7 65502 . 66503 -47.0
O3 S2 C6 F8 65502 . 65502 73.0
O3 S2 C6 F8 65502 . 66503 -167.0
O3 S2 C6 F9 65502 . 65502 -47.0
O3 S2 C6 F9 65502 . 66503 73.0
O3 S2 O4 CA1 66503 . 66501 -55.1
O4 S2 O3 CA1 . 66503 . 64.9
O4 S2 O3 CA1 66503 66503 . -55.1
O5 S2 O3 CA1 65502 66503 . -55.1
O5 S2 O3 CA1 66503 66503 . 64.9
O3 S2 C6 F7 66503 . . -47.0
O3 S2 C6 F8 66503 . . -167.0
O3 S2 C6 F9 66503 . . 73.0
O3 S2 C6 F7 66503 . 65502 73.0
O3 S2 C6 F7 66503 . 66503 -167.0
O3 S2 C6 F8 66503 . 65502 -47.0
O3 S2 C6 F8 66503 . 66503 73.0
O3 S2 C6 F9 66503 . 65502 -167.0
O3 S2 C6 F9 66503 . 66503 -47.0
C6 S2 O3 CA1 . 66503 . -175.1
O4 S2 O4 CA1 . 65502 . 64.9
O4 S2 O4 CA1 65502 . 66501 -55.1
O4 S2 O4 CA1 66503 . 66501 64.9
O4 S2 O5 CA1 . . . 64.9
O5 S2 O4 CA1 . . 66501 -55.1
O5 S2 O4 CA1 65502 . 66501 64.9
O4 S2 C6 F7 . . . 73.0
O4 S2 C6 F8 . . . -47.0
O4 S2 C6 F9 . . . -167.0
O4 S2 C6 F7 . . 65502 -167.0
O4 S2 C6 F7 . . 66503 -47.0
O4 S2 C6 F8 . . 65502 73.0
O4 S2 C6 F8 . . 66503 -167.0
O4 S2 C6 F9 . . 65502 -47.0
O4 S2 C6 F9 . . 66503 73.0
C6 S2 O4 CA1 . . 66501 -175.1
O4 S2 O4 CA1 66503 65502 . -55.1
O5 S2 O4 CA1 65502 65502 . -55.1
O5 S2 O4 CA1 66503 65502 . 64.9
O4 S2 C6 F7 65502 . . -47.0
O4 S2 C6 F8 65502 . . -167.0
O4 S2 C6 F9 65502 . . 73.0
O4 S2 C6 F7 65502 . 65502 73.0
O4 S2 C6 F7 65502 . 66503 -167.0
O4 S2 C6 F8 65502 . 65502 -47.0
O4 S2 C6 F8 65502 . 66503 73.0
O4 S2 C6 F9 65502 . 65502 -167.0
O4 S2 C6 F9 65502 . 66503 -47.0
C6 S2 O4 CA1 . 65502 . -175.1
O4 S2 O5 CA1 66503 . . -55.1
O4 S2 C6 F7 66503 . . -167.0
O4 S2 C6 F8 66503 . . 73.0
O4 S2 C6 F9 66503 . . -47.0
O4 S2 C6 F7 66503 . 65502 -47.0
O4 S2 C6 F7 66503 . 66503 73.0
O4 S2 C6 F8 66503 . 65502 -167.0
O4 S2 C6 F8 66503 . 66503 -47.0
O4 S2 C6 F9 66503 . 65502 73.0
O4 S2 C6 F9 66503 . 66503 -167.0
O5 S2 O5 CA1 65502 . . -55.1
O5 S2 O5 CA1 66503 . . 64.9
O5 S2 C6 F7 . . . -47.0
O5 S2 C6 F8 . . . -167.0
O5 S2 C6 F9 . . . 73.0
O5 S2 C6 F7 . . 65502 73.0
O5 S2 C6 F7 . . 66503 -167.0
O5 S2 C6 F8 . . 65502 -47.0
O5 S2 C6 F8 . . 66503 73.0
O5 S2 C6 F9 . . 65502 -167.0
O5 S2 C6 F9 . . 66503 -47.0
C6 S2 O5 CA1 . . . -175.1
O5 S2 C6 F7 65502 . . -167.0
O5 S2 C6 F8 65502 . . 73.0
O5 S2 C6 F9 65502 . . -47.0
O5 S2 C6 F7 65502 . 65502 -47.0
O5 S2 C6 F7 65502 . 66503 73.0
O5 S2 C6 F8 65502 . 65502 -167.0
O5 S2 C6 F8 65502 . 66503 -47.0
O5 S2 C6 F9 65502 . 65502 73.0
O5 S2 C6 F9 65502 . 66503 -167.0
O5 S2 C6 F7 66503 . . 73.0
O5 S2 C6 F8 66503 . . -47.0
O5 S2 C6 F9 66503 . . -167.0
O5 S2 C6 F7 66503 . 65502 -167.0
O5 S2 C6 F7 66503 . 66503 -47.0
O5 S2 C6 F8 66503 . 65502 73.0
O5 S2 C6 F8 66503 . 66503 -167.0
O5 S2 C6 F9 66503 . 65502 -47.0
O5 S2 C6 F9 66503 . 66503 73.0
